data_7120217
loop_
_publ_author_name
'Nakamura, Ippei'
'Tsunashima, Ryo'
'Nishihara, Sadafumi'
'Inoue, Katsuya'
'Akutagawa, Tomoyuki'

_publ_section_title
;
 A dielectric anomaly observed for doubly reduced mixed-valence
 polyoxometalate
;
_journal_name_full 'Chem. Commun.'
_journal_paper_doi 10.1039/C7CC03361C
_journal_year 2017
_chemical_formula_sum 'C47 H63 Mo12 N14 O45 P'
_chemical_formula_weight 2726.36
_chemical_name_systematic
; 
 ? 
;
_space_group_IT_number 1
_symmetry_cell_setting triclinic
_symmetry_space_group_name_Hall 'P 1'
_symmetry_space_group_name_H-M 'P 1'
_atom_sites_solution_hydrogens geom
_atom_sites_solution_primary direct
_atom_sites_solution_secondary difmap
_audit_creation_method SHELXL-97
_audit_update_record
;
2017-04-17 deposited with the CCDC.
2017-05-25 downloaded from the CCDC.
;
_cell_angle_alpha 114.8324(7)
_cell_angle_beta 107.0529(7)
_cell_angle_gamma 95.6588(8)
_cell_formula_units_Z 1
_cell_length_a 12.0226(7)
_cell_length_b 12.9527(8)
_cell_length_c 14.7191(9)
_cell_measurement_reflns_used 4198
_cell_measurement_temperature 200(2)
_cell_measurement_theta_max 26.77
_cell_measurement_theta_min 2.21
_cell_volume 1922.7(2)
_computing_cell_refinement 'Bruker SAINT'
_computing_data_collection 'Bruker APEX2'
_computing_data_reduction 'Bruker SAINT'
_computing_molecular_graphics 'Yadokari-XG 2009 (Wakita Nemoto et al., 2009)'
_computing_publication_material 'Yadokari-XG 2009 (Wakita Nemoto et al., 2009)'
_computing_structure_refinement 'SHELXL-97 (Sheldrick, 1997)'
_computing_structure_solution 'SHELXS-97 (Sheldrick, 1990)'
_diffrn_ambient_temperature 200(2)
_diffrn_measured_fraction_theta_full 0.991
_diffrn_measured_fraction_theta_max 0.991
_diffrn_measurement_device_type 'Bruker APEXII CCD area detector'
_diffrn_measurement_method 'phi and omega scans'
_diffrn_radiation_monochromator 'Bruker Helios multilayer confocal mirror'
_diffrn_radiation_source 'Bruker TXS fine-focus rotating anode'
_diffrn_radiation_type MoK\a
_diffrn_radiation_wavelength 0.71073
_diffrn_reflns_av_R_equivalents 0.0298
_diffrn_reflns_av_sigmaI/netI 0.0843
_diffrn_reflns_limit_h_max 15
_diffrn_reflns_limit_h_min -15
_diffrn_reflns_limit_k_max 16
_diffrn_reflns_limit_k_min -16
_diffrn_reflns_limit_l_max 19
_diffrn_reflns_limit_l_min -19
_diffrn_reflns_number 22940
_diffrn_reflns_theta_full 27.50
_diffrn_reflns_theta_max 27.50
_diffrn_reflns_theta_min 1.64
_diffrn_standards_decay_% 0.0
_diffrn_standards_number 0
_exptl_absorpt_coefficient_mu 2.014
_exptl_absorpt_correction_T_max 0.9608
_exptl_absorpt_correction_T_min 0.8555
_exptl_absorpt_correction_type empirical
_exptl_absorpt_process_details 'SADABS Sheldrick 1996'
_exptl_crystal_colour black
_exptl_crystal_density_diffrn 2.355
_exptl_crystal_density_method 'not measured'
_exptl_crystal_description block
_exptl_crystal_F_000 1322
_exptl_crystal_size_max 0.08
_exptl_crystal_size_mid 0.04
_exptl_crystal_size_min 0.02
_refine_diff_density_max 0.832
_refine_diff_density_min -0.917
_refine_diff_density_rms 0.152
_refine_ls_abs_structure_details 'Flack H D (1983), Acta Cryst. A39, 876-881'
_refine_ls_abs_structure_Flack 0.03(5)
_refine_ls_extinction_method none
_refine_ls_goodness_of_fit_ref 0.846
_refine_ls_hydrogen_treatment mixed
_refine_ls_matrix_type full
_refine_ls_number_parameters 1080
_refine_ls_number_reflns 17095
_refine_ls_number_restraints 3
_refine_ls_restrained_S_all 0.846
_refine_ls_R_factor_all 0.0767
_refine_ls_R_factor_gt 0.0505
_refine_ls_shift/su_max 0.000
_refine_ls_shift/su_mean 0.000
_refine_ls_structure_factor_coef Fsqd
_refine_ls_weighting_details 'calc w=1/[\s^2^(Fo^2^)+(0.1000P)^2^+0.0000P] where P=(Fo^2^+2Fc^2^)/3'
_refine_ls_weighting_scheme calc
_refine_ls_wR_factor_gt 0.1230
_refine_ls_wR_factor_ref 0.1485
_reflns_number_gt 13097
_reflns_number_total 17095
_reflns_threshold_expression >2sigma(I)
_cod_data_source_file c7cc03361c2.cif
_cod_data_source_block ydkr
_cod_depositor_comments
;
The following automatic conversions were performed:

'_symmetry_cell_setting' value 'Triclinic' changed to 'triclinic'
according to
/home/data/users/saulius/crontab/automatic-downloads/rss-feeds/RSC/lib/dictionaries/cif_core.dic
dictionary named 'cif_core.dic' version 2.4.2 from 2011-04-26.

Automatic conversion script
Id: cif_fix_values 4973 2017-02-22 13:04:09Z antanas 
;
_cod_original_sg_symbol_H-M P1
_cod_database_code 7120217

loop_
_symmetry_equiv_pos_as_xyz
'x, y, z'

loop_
_atom_site_label
_atom_site_type_symbol
_atom_site_fract_x
_atom_site_fract_y
_atom_site_fract_z
_atom_site_U_iso_or_equiv
_atom_site_adp_type
_atom_site_occupancy
_atom_site_symmetry_multiplicity
_atom_site_calc_flag
_atom_site_refinement_flags
C1 C 0.3048(8) 0.4696(8) -0.1680(7) 0.032(2) Uani 1 1 d .
H1 H 0.3244 0.5325 -0.0997 0.038 Uiso 1 1 calc R
C2 C 0.3096(8) 0.3088(8) -0.3067(6) 0.028(2) Uani 1 1 d .
C3 C 0.3371(10) 0.2134(8) -0.3756(7) 0.042(3) Uani 1 1 d .
H2 H 0.4075 0.1924 -0.3517 0.050 Uiso 1 1 calc R
C4 C 0.2596(12) 0.1510(10) -0.4788(9) 0.060(4) Uani 1 1 d .
H3 H 0.2758 0.0862 -0.5274 0.072 Uiso 1 1 calc R
C5 C 0.1510(12) 0.1862(10) -0.5130(8) 0.055(4) Uani 1 1 d .
H4 H 0.0955 0.1397 -0.5830 0.066 Uiso 1 1 calc R
C6 C 0.1267(10) 0.2844(10) -0.4473(8) 0.049(3) Uani 1 1 d .
H5 H 0.0595 0.3093 -0.4719 0.059 Uiso 1 1 calc R
C7 C 0.2082(8) 0.3460(7) -0.3405(8) 0.031(2) Uani 1 1 d .
C8 C 0.5557(9) 0.5566(10) 0.4464(8) 0.041(3) Uani 1 1 d .
H6 H 0.5321 0.4884 0.3809 0.049 Uiso 1 1 calc R
C9 C 0.6566(8) 0.6901(8) 0.6141(7) 0.031(2) Uani 1 1 d .
C10 C 0.7368(9) 0.7559(8) 0.7183(7) 0.035(3) Uani 1 1 d .
H7 H 0.8059 0.7345 0.7450 0.042 Uiso 1 1 calc R
C11 C 0.7092(10) 0.8541(10) 0.7803(9) 0.052(4) Uani 1 1 d .
H8 H 0.7615 0.9008 0.8515 0.062 Uiso 1 1 calc R
C12 C 0.6098(10) 0.8873(9) 0.7439(8) 0.043(3) Uani 1 1 d .
H9 H 0.5956 0.9546 0.7914 0.052 Uiso 1 1 calc R
C13 C 0.5268(9) 0.8244(9) 0.6369(7) 0.034(3) Uani 1 1 d .
H10 H 0.4610 0.8499 0.6105 0.041 Uiso 1 1 calc R
C14 C 0.5513(8) 0.7206(8) 0.5738(7) 0.030(2) Uani 1 1 d .
C15 C 0.5391(8) 0.7516(8) 0.2762(8) 0.036(3) Uani 1 1 d .
H11 H 0.5023 0.6931 0.2049 0.043 Uiso 1 1 calc R
C16 C 0.5744(7) 0.9116(7) 0.4288(7) 0.026(2) Uani 1 1 d .
C17 C 0.5713(9) 1.0142(8) 0.5100(9) 0.042(3) Uani 1 1 d .
H12 H 0.5090 1.0501 0.4990 0.050 Uiso 1 1 calc R
C18 C 0.6629(10) 1.0602(8) 0.6060(10) 0.053(4) Uani 1 1 d .
H13 H 0.6653 1.1308 0.6621 0.063 Uiso 1 1 calc R
C19 C 0.7541(10) 1.0040(10) 0.6229(8) 0.048(3) Uani 1 1 d .
H14 H 0.8140 1.0384 0.6914 0.057 Uiso 1 1 calc R
C20 C 0.7618(9) 0.9002(9) 0.5445(8) 0.038(3) Uani 1 1 d .
H15 H 0.8237 0.8640 0.5566 0.046 Uiso 1 1 calc R
C21 C 0.6657(7) 0.8555(7) 0.4446(7) 0.025(2) Uani 1 1 d .
C22 C 0.3106(8) 2.2802(8) 0.9885(7) 0.028(2) Uani 1 1 d .
H16 H 0.3474 2.3371 1.0604 0.033 Uiso 1 1 calc R
C23 C 0.2742(7) 2.1254(8) 0.8337(7) 0.024(2) Uani 1 1 d .
C24 C 0.2761(10) 2.0253(9) 0.7489(8) 0.040(3) Uani 1 1 d .
H17 H 0.3383 1.9886 0.7572 0.048 Uiso 1 1 calc R
C25 C 0.1832(10) 1.9823(10) 0.6525(8) 0.047(3) Uani 1 1 d .
H18 H 0.1824 1.9152 0.5938 0.056 Uiso 1 1 calc R
C26 C 0.0890(9) 2.0368(9) 0.6397(8) 0.037(3) Uani 1 1 d .
H19 H 0.0267 2.0051 0.5729 0.044 Uiso 1 1 calc R
C27 C 0.0876(9) 2.1354(10) 0.7237(8) 0.039(3) Uani 1 1 d .
H20 H 0.0245 2.1710 0.7158 0.046 Uiso 1 1 calc R
C28 C 0.1826(8) 2.1809(7) 0.8209(6) 0.021(2) Uani 1 1 d .
C29 C 0.5947(10) 1.5001(10) 0.7317(10) 0.058(3) Uani 1 1 d .
H21 H 0.6606 1.4751 0.7589 0.070 Uiso 1 1 calc R
C30 C 0.3318(9) 1.4877(9) 0.5420(8) 0.046(3) Uani 1 1 d .
H22 H 0.3110 1.4220 0.4752 0.055 Uiso 1 1 calc R
C31 C 0.4288(10) 1.5088(11) 0.6228(8) 0.042(2) Uani 1 1 d .
C32 C 0.2607(10) 1.5672(10) 0.5594(9) 0.052(3) Uani 1 1 d .
H23 H 0.1926 1.5565 0.5027 0.062 Uiso 1 1 calc R
C33 C 0.2908(10) 1.6621(12) 0.6604(10) 0.073(4) Uani 1 1 d .
H24 H 0.2412 1.7133 0.6703 0.087 Uiso 1 1 calc R
C34 C 0.3950(12) 1.6843(11) 0.7500(11) 0.074(4) Uani 1 1 d .
H25 H 0.4149 1.7476 0.8181 0.088 Uiso 1 1 calc R
C35 C 0.4631(10) 1.6058(10) 0.7282(8) 0.049(3) Uani 1 1 d .
C36 C 0.6006(9) 1.0677(7) 0.0336(8) 0.035(3) Uani 1 1 d .
H26 H 0.6562 1.1211 0.0315 0.042 Uiso 1 1 calc R
C37 C 0.5563(13) 0.9023(10) 0.0645(14) 0.109(6) Uani 1 1 d .
H27 H 0.4887 0.9306 0.0772 0.163 Uiso 1 1 calc R
H28 H 0.5976 0.8848 0.1207 0.163 Uiso 1 1 calc R
H29 H 0.5288 0.8323 -0.0037 0.163 Uiso 1 1 calc R
C38 C 0.7608(9) 0.9887(9) 0.0922(9) 0.046(3) Uani 1 1 d .
H30 H 0.8042 1.0401 0.0755 0.069 Uiso 1 1 calc R
H31 H 0.7658 0.9097 0.0526 0.069 Uiso 1 1 calc R
H32 H 0.7952 1.0137 0.1681 0.069 Uiso 1 1 calc R
C39 C 1.2578(9) 0.9705(8) 0.2239(8) 0.034(3) Uani 1 1 d .
H33 H 1.2057 0.9294 0.2403 0.041 Uiso 1 1 calc R
C40 C 1.0999(10) 1.0693(10) 0.1788(10) 0.053(4) Uani 1 1 d .
H34 H 1.0581 1.0232 0.2012 0.080 Uiso 1 1 calc R
H35 H 1.0548 1.0479 0.1051 0.080 Uiso 1 1 calc R
H36 H 1.1090 1.1513 0.2235 0.080 Uiso 1 1 calc R
C41 C 1.2941(13) 1.1088(12) 0.1585(14) 0.092(5) Uani 1 1 d .
H37 H 1.3452 1.1804 0.2209 0.138 Uiso 1 1 calc R
H38 H 1.2447 1.1272 0.1059 0.138 Uiso 1 1 calc R
H39 H 1.3427 1.0605 0.1284 0.138 Uiso 1 1 calc R
C42 C 0.0411(9) 1.6730(10) 0.7428(8) 0.051(3) Uani 1 1 d .
H40 H -0.0198 1.6760 0.6885 0.062 Uiso 1 1 calc R
C43 C 0.0772(14) 1.8834(11) 0.8288(12) 0.088(5) Uani 1 1 d .
H41 H 0.0246 1.8670 0.7584 0.132 Uiso 1 1 calc R
H42 H 0.1495 1.9414 0.8514 0.132 Uiso 1 1 calc R
H43 H 0.0377 1.9128 0.8789 0.132 Uiso 1 1 calc R
C44 C 0.1966(12) 1.7836(12) 0.9184(9) 0.070(4) Uani 1 1 d .
H44 H 0.2004 1.7056 0.9068 0.105 Uiso 1 1 calc R
H45 H 0.1756 1.8227 0.9802 0.105 Uiso 1 1 calc R
H46 H 0.2736 1.8270 0.9304 0.105 Uiso 1 1 calc R
C45 C 0.6507(11) 1.2547(10) 0.4958(11) 0.064(4) Uani 1 1 d .
H47 H 0.6942 1.2775 0.5677 0.077 Uiso 1 1 calc R
C46 C 0.6298(16) 1.1482(17) 0.3125(12) 0.122(8) Uani 1 1 d .
H48 H 0.5728 1.0746 0.2840 0.182 Uiso 1 1 calc R
H49 H 0.6861 1.1367 0.2767 0.182 Uiso 1 1 calc R
H50 H 0.5882 1.2037 0.3010 0.182 Uiso 1 1 calc R
C47 C 0.8043(11) 1.1618(11) 0.4584(12) 0.080(4) Uani 1 1 d .
H51 H 0.8516 1.2180 0.5320 0.120 Uiso 1 1 calc R
H52 H 0.8479 1.1629 0.4135 0.120 Uiso 1 1 calc R
H53 H 0.7878 1.0846 0.4522 0.120 Uiso 1 1 calc R
N1 N 0.3711(7) 0.3920(7) -0.1959(6) 0.035(2) Uani 1 1 d .
H54 H 0.4387 0.3927 -0.1541 0.042 Uiso 1 1 calc R
N2 N 0.2095(7) 0.4425(7) -0.2514(6) 0.040(2) Uani 1 1 d .
H55 H 0.1543 0.4800 -0.2511 0.048 Uiso 1 1 calc R
N3 N 0.6558(7) 0.5866(7) 0.5294(6) 0.034(2) Uani 1 1 d .
H56 H 0.7109 0.5490 0.5309 0.040 Uiso 1 1 calc R
N4 N 0.4932(7) 0.6364(7) 0.4686(6) 0.032(2) Uani 1 1 d .
H57 H 0.4273 0.6353 0.4245 0.038 Uiso 1 1 calc R
N5 N 0.4985(7) 0.8460(7) 0.3229(6) 0.033(2) Uani 1 1 d .
H58 H 0.4355 0.8624 0.2916 0.039 Uiso 1 1 calc R
N6 N 0.6393(6) 0.7546(6) 0.3470(6) 0.028(2) Uani 1 1 d .
H59 H 0.6808 0.7033 0.3349 0.033 Uiso 1 1 calc R
N7 N 0.3527(7) 2.1939(7) 0.9422(6) 0.031(2) Uani 1 1 d .
H60 H 0.4182 2.1800 0.9724 0.037 Uiso 1 1 calc R
N8 N 0.2091(6) 2.2787(6) 0.9219(6) 0.0252(19) Uani 1 1 d .
H61 H 0.1666 2.3284 0.9373 0.030 Uiso 1 1 calc R
N9 N 0.5166(8) 1.4398(9) 0.6263(8) 0.063(3) Uani 1 1 d .
H62 H 0.5191 1.3767 0.5749 0.076 Uiso 1 1 calc R
N10 N 0.5695(9) 1.5930(10) 0.7893(8) 0.065(3) Uani 1 1 d .
H63 H 0.6117 1.6410 0.8559 0.078 Uiso 1 1 calc R
N11 N 0.6385(7) 0.9925(7) 0.0634(7) 0.042(2) Uani 1 1 d .
N12 N 1.2189(8) 1.0469(7) 0.1888(7) 0.040(2) Uani 1 1 d .
N13 N 0.1071(7) 1.7770(7) 0.8252(7) 0.040(2) Uani 1 1 d .
N14 N 0.6925(9) 1.1919(9) 0.4246(9) 0.063(3) Uani 1 1 d .
P1 P 0.9264(2) 0.5212(2) 0.1374(2) 0.0112(3) Uani 1 1 d .
Mo1 Mo 1.19246(6) 0.73477(5) 0.34936(5) 0.01902(17) Uani 1 1 d .
Mo2 Mo 1.19876(6) 0.44293(6) 0.22096(5) 0.02052(17) Uani 1 1 d .
Mo3 Mo 1.18483(6) 0.60949(6) 0.08914(6) 0.02165(18) Uani 1 1 d .
Mo4 Mo 0.93420(6) 0.63717(6) 0.40442(5) 0.01922(17) Uani 1 1 d .
Mo5 Mo 0.91427(6) 0.82003(6) 0.26953(5) 0.02047(18) Uani 1 1 d .
Mo6 Mo 0.91245(6) 0.70571(6) 0.01161(6) 0.02195(17) Uani 1 1 d .
Mo7 Mo 0.91189(6) 0.39498(6) -0.13464(5) 0.01946(17) Uani 1 1 d .
Mo8 Mo 0.92967(6) 0.22098(6) -0.00829(6) 0.01928(17) Uani 1 1 d .
Mo9 Mo 0.93653(6) 0.34513(6) 0.26946(5) 0.02076(17) Uani 1 1 d .
Mo10 Mo 0.66421(6) 0.61309(6) 0.05839(6) 0.02217(17) Uani 1 1 d .
Mo11 Mo 0.66885(6) 0.30338(6) -0.08112(5) 0.01899(18) Uani 1 1 d .
Mo12 Mo 0.67742(6) 0.43003(6) 0.19720(6) 0.01967(17) Uani 1 1 d .
O1 O 1.0895(5) 0.3205(5) 0.0919(4) 0.0269(15) Uani 1 1 d .
O2 O 0.9538(5) 0.4938(5) 0.4008(4) 0.0226(14) Uani 1 1 d .
O3 O 0.9036(5) 0.2518(5) 0.1252(4) 0.0230(14) Uani 1 1 d .
O4 O 0.9178(6) 0.7795(5) -0.0584(5) 0.0309(16) Uani 1 1 d .
O5 O 0.5268(5) 0.6313(5) 0.0124(5) 0.0283(16) Uani 1 1 d .
O6 O 0.9226(6) 0.9607(5) 0.3501(5) 0.0367(18) Uani 1 1 d .
O7 O 0.8841(5) 0.7406(5) 0.3461(4) 0.0231(13) Uani 1 1 d .
O8 O 1.2583(5) 0.5989(4) 0.3434(4) 0.0236(14) Uani 1 1 d .
O9 O 0.9527(5) 0.2593(5) -0.1117(5) 0.0278(15) Uani 1 1 d .
O10 O 0.7618(5) 0.3343(5) 0.2385(5) 0.0243(15) Uani 1 1 d .
O11 O 0.6529(5) 0.5470(5) 0.1455(4) 0.0259(14) Uani 1 1 d .
O12 O 0.7396(5) 0.6665(5) -0.0189(4) 0.0315(16) Uani 1 1 d .
O13 O 1.0789(5) 0.8142(5) 0.3178(5) 0.0270(14) Uani 1 1 d .
O14 O 1.0708(5) 0.6930(5) 0.0616(5) 0.0271(15) Uani 1 1 d .
O15 O 0.7410(5) 0.7637(5) 0.1823(5) 0.0270(15) Uani 1 1 d .
O16 O 1.2571(5) 0.5042(5) 0.1417(5) 0.0287(15) Uani 1 1 d .
O17 O 0.8810(5) 0.5412(5) -0.0953(5) 0.0299(16) Uani 1 1 d .
O18 O 0.9320(5) 0.8287(5) 0.1468(5) 0.0304(16) Uani 1 1 d .
O19 O 0.5429(5) 0.3887(5) 0.2009(5) 0.0284(16) Uani 1 1 d .
O20 O 1.2924(5) 0.6499(5) 0.0509(5) 0.0248(15) Uani 1 1 d .
O21 O 0.9429(5) 0.7140(5) 0.5326(4) 0.0275(15) Uani 1 1 d .
O22 O 1.3030(5) 0.8425(5) 0.4581(5) 0.0300(16) Uani 1 1 d .
O23 O 0.5364(6) 0.2123(6) -0.1738(5) 0.0366(19) Uani 1 1 d .
O24 O 0.9226(6) 0.3544(6) -0.2547(5) 0.0332(17) Uani 1 1 d .
O25 O 0.6561(5) 0.3285(5) 0.0489(4) 0.0265(14) Uani 1 1 d .
O26 O 1.0867(5) 0.6812(5) 0.4112(4) 0.0239(14) Uani 1 1 d .
O27 O 0.7496(5) 0.3202(5) -0.1735(4) 0.0227(13) Uani 1 1 d .
O28 O 1.0796(5) 0.4703(5) -0.0355(5) 0.0314(16) Uani 1 1 d .
O29 O 1.2475(5) 0.7262(5) 0.2395(5) 0.0300(15) Uani 1 1 d .
O30 O 0.7571(5) 0.5607(5) 0.3382(5) 0.0285(16) Uani 1 1 d .
O31 O 1.3134(5) 0.3871(5) 0.2592(4) 0.0224(15) Uani 1 1 d .
O32 O 0.7613(5) 0.1912(5) -0.0738(5) 0.0310(15) Uani 1 1 d .
O33 O 0.9504(6) 0.0853(5) -0.0495(5) 0.0323(17) Uani 1 1 d .
O34 O 1.0949(5) 0.4077(5) 0.2884(4) 0.0279(16) Uani 1 1 d .
O35 O 0.6405(6) 0.4549(5) -0.0530(5) 0.0300(16) Uani 1 1 d .
O36 O 0.9519(6) 0.2536(5) 0.3225(5) 0.0273(15) Uani 1 1 d .
O37 O 0.8873(4) 0.4964(4) 0.2183(4) 0.0175(12) Uani 1 1 d .
O38 O 1.0650(4) 0.5606(4) 0.1817(4) 0.0165(12) Uani 1 1 d .
O39 O 0.8797(5) 0.4098(4) 0.0293(4) 0.0187(12) Uani 1 1 d .
O40 O 0.8761(4) 0.6193(4) 0.1249(4) 0.0194(12) Uani 1 1 d .
O41 O 0.0481(7) 1.5755(6) 0.7277(7) 0.054(2) Uani 1 1 d .
O42 O 0.4895(7) 1.0722(7) 0.0067(7) 0.064(3) Uani 1 1 d .
O43 O 1.3529(8) 0.9540(7) 0.2346(9) 0.082(3) Uani 1 1 d .
O44 O 0.5552(8) 1.2870(8) 0.4739(9) 0.090(3) Uani 1 1 d .
O45 O 0.8361(8) 0.4671(7) 0.5391(6) 0.055(2) Uani 1 1 d .

loop_
_atom_site_aniso_label
_atom_site_aniso_U_11
_atom_site_aniso_U_22
_atom_site_aniso_U_33
_atom_site_aniso_U_23
_atom_site_aniso_U_13
_atom_site_aniso_U_12
C1 0.031(5) 0.033(4) 0.025(4) 0.013(3) 0.005(4) 0.003(4)
C2 0.024(4) 0.048(4) 0.021(3) 0.027(3) 0.005(3) 0.004(4)
C3 0.063(6) 0.044(4) 0.034(4) 0.026(4) 0.021(4) 0.039(4)
C4 0.079(9) 0.050(6) 0.036(6) 0.017(5) 0.008(6) 0.015(6)
C5 0.084(8) 0.049(6) 0.029(5) 0.021(4) 0.018(5) 0.006(6)
C6 0.029(5) 0.077(6) 0.055(5) 0.052(5) 0.005(4) 0.007(5)
C7 0.015(4) 0.030(4) 0.044(5) 0.023(4) 0.000(3) 0.001(3)
C8 0.029(5) 0.058(6) 0.025(4) 0.011(4) 0.011(4) 0.003(5)
C9 0.023(4) 0.042(5) 0.019(4) 0.012(4) 0.005(3) -0.011(4)
C10 0.027(5) 0.031(5) 0.022(4) 0.001(4) -0.002(4) -0.006(4)
C11 0.026(5) 0.055(6) 0.036(6) 0.018(5) -0.025(5) -0.019(5)
C12 0.044(6) 0.035(5) 0.025(5) -0.004(4) 0.009(4) -0.004(5)
C13 0.027(5) 0.048(5) 0.020(4) 0.016(4) 0.001(3) -0.003(4)
C14 0.017(4) 0.030(4) 0.026(4) 0.007(4) -0.002(3) -0.010(4)
C15 0.026(4) 0.032(5) 0.029(5) -0.003(4) 0.010(4) 0.001(4)
C16 0.021(4) 0.012(3) 0.038(4) 0.007(3) 0.012(3) 0.000(3)
C17 0.026(4) 0.020(4) 0.061(6) 0.001(4) 0.021(4) 0.004(4)
C18 0.063(7) 0.015(5) 0.061(7) -0.005(4) 0.032(6) 0.005(5)
C19 0.043(6) 0.044(6) 0.024(5) 0.002(4) 0.000(4) -0.015(5)
C20 0.029(5) 0.033(5) 0.033(5) 0.006(4) 0.001(4) 0.004(4)
C21 0.017(4) 0.026(4) 0.025(4) 0.007(3) 0.010(3) 0.002(3)
C22 0.026(4) 0.035(4) 0.023(4) 0.013(3) 0.007(3) 0.018(4)
C23 0.016(4) 0.033(4) 0.024(4) 0.011(3) 0.013(3) 0.010(3)
C24 0.037(5) 0.035(5) 0.037(5) 0.007(4) 0.016(4) 0.005(4)
C25 0.048(6) 0.044(6) 0.026(5) -0.003(4) 0.019(4) -0.003(5)
C26 0.020(4) 0.042(6) 0.028(5) 0.002(4) 0.005(4) 0.003(4)
C27 0.020(5) 0.054(6) 0.028(5) 0.012(4) 0.003(4) 0.005(4)
C28 0.024(4) 0.023(4) 0.016(3) 0.007(3) 0.009(3) 0.002(3)
C29 0.030(5) 0.092(6) 0.090(6) 0.078(5) 0.019(5) 0.018(5)
C30 0.034(5) 0.071(6) 0.037(5) 0.039(4) 0.002(4) -0.002(5)
C31 0.026(4) 0.074(5) 0.036(4) 0.045(4) 0.002(3) -0.007(4)
C32 0.044(6) 0.079(6) 0.069(6) 0.057(5) 0.031(5) 0.031(5)
C33 0.051(6) 0.134(9) 0.092(7) 0.084(6) 0.048(5) 0.048(6)
C34 0.091(8) 0.058(7) 0.084(7) 0.026(6) 0.064(6) 0.006(7)
C35 0.040(6) 0.074(7) 0.028(5) 0.028(5) 0.004(4) 0.007(5)
C36 0.044(5) 0.016(3) 0.045(5) 0.016(3) 0.013(4) 0.015(4)
C37 0.056(8) 0.055(6) 0.203(15) 0.089(8) -0.005(9) -0.003(6)
C38 0.044(6) 0.049(5) 0.062(6) 0.042(4) 0.013(5) 0.021(4)
C39 0.036(5) 0.034(4) 0.032(4) 0.018(4) 0.007(4) 0.014(4)
C40 0.047(6) 0.051(6) 0.063(7) 0.024(5) 0.019(5) 0.032(5)
C41 0.068(8) 0.082(7) 0.184(12) 0.096(8) 0.067(8) 0.035(7)
C42 0.033(5) 0.089(7) 0.050(5) 0.045(5) 0.019(4) 0.024(5)
C43 0.109(11) 0.091(8) 0.121(9) 0.083(7) 0.066(8) 0.035(8)
C44 0.065(8) 0.093(9) 0.043(6) 0.036(6) 0.001(6) 0.015(7)
C45 0.054(7) 0.056(7) 0.079(8) 0.025(6) 0.034(6) 0.007(6)
C46 0.098(12) 0.145(16) 0.060(9) 0.012(10) 0.022(9) -0.026(12)
C47 0.089(6) 0.059(6) 0.153(10) 0.058(6) 0.102(6) 0.054(5)
N1 0.020(4) 0.058(5) 0.023(3) 0.019(3) 0.003(3) 0.012(3)
N2 0.029(4) 0.045(4) 0.036(4) 0.020(3) -0.001(3) 0.006(4)
N3 0.025(4) 0.046(4) 0.036(4) 0.020(3) 0.019(3) 0.008(3)
N4 0.013(3) 0.042(4) 0.032(4) 0.018(3) 0.003(3) -0.009(3)
N5 0.019(3) 0.043(4) 0.030(4) 0.015(3) 0.002(3) 0.016(3)
N6 0.017(3) 0.025(3) 0.031(4) 0.006(3) 0.007(3) 0.010(3)
N7 0.015(3) 0.038(4) 0.037(4) 0.019(3) 0.003(3) 0.007(3)
N8 0.019(3) 0.028(3) 0.024(3) 0.012(3) 0.002(3) 0.008(3)
N9 0.039(5) 0.092(6) 0.076(6) 0.059(5) 0.016(4) 0.016(5)
N10 0.051(6) 0.101(7) 0.051(5) 0.053(5) 0.008(4) -0.001(5)
N11 0.033(4) 0.032(4) 0.064(5) 0.031(3) 0.012(4) 0.006(3)
N12 0.038(4) 0.034(4) 0.056(5) 0.028(3) 0.015(4) 0.019(3)
N13 0.043(4) 0.037(4) 0.047(4) 0.021(3) 0.023(3) 0.010(3)
N14 0.056(6) 0.053(6) 0.064(6) 0.012(5) 0.028(5) 0.003(5)
P1 0.0095(6) 0.0136(6) 0.0110(6) 0.0059(5) 0.0037(5) 0.0049(5)
Mo1 0.0173(3) 0.0157(3) 0.0157(3) 0.0037(2) 0.0010(2) 0.0028(3)
Mo2 0.0165(3) 0.0219(3) 0.0205(3) 0.0098(2) 0.0021(3) 0.0100(3)
Mo3 0.0157(3) 0.0222(3) 0.0282(3) 0.0112(3) 0.0105(3) 0.0056(3)
Mo4 0.0169(3) 0.0219(3) 0.0126(3) 0.0040(2) 0.0027(2) 0.0071(3)
Mo5 0.0221(3) 0.0155(3) 0.0193(3) 0.0062(2) 0.0039(3) 0.0071(3)
Mo6 0.0172(3) 0.0264(3) 0.0293(3) 0.0198(3) 0.0070(3) 0.0078(3)
Mo7 0.0181(3) 0.0233(3) 0.0145(3) 0.0071(3) 0.0047(3) 0.0075(3)
Mo8 0.0194(3) 0.0155(3) 0.0186(3) 0.0051(2) 0.0054(3) 0.0051(3)
Mo9 0.0221(3) 0.0232(3) 0.0208(3) 0.0145(3) 0.0058(3) 0.0089(3)
Mo10 0.0153(3) 0.0337(3) 0.0256(3) 0.0195(3) 0.0075(3) 0.0135(3)
Mo11 0.0139(3) 0.0225(3) 0.0137(3) 0.0051(3) 0.0014(2) 0.0040(3)
Mo12 0.0161(3) 0.0203(3) 0.0251(3) 0.0114(3) 0.0095(3) 0.0055(3)
O1 0.018(3) 0.037(3) 0.018(3) 0.010(2) 0.003(2) 0.005(2)
O2 0.011(2) 0.022(3) 0.023(3) 0.006(2) 0.000(2) 0.003(2)
O3 0.015(2) 0.036(3) 0.014(2) 0.011(2) 0.0028(19) 0.004(2)
O4 0.038(3) 0.030(3) 0.026(3) 0.017(2) 0.008(2) 0.010(3)
O5 0.024(3) 0.036(3) 0.023(3) 0.015(2) 0.005(2) 0.010(2)
O6 0.037(3) 0.019(3) 0.045(4) 0.008(3) 0.012(3) 0.010(3)
O7 0.013(2) 0.031(3) 0.030(3) 0.019(2) 0.006(2) 0.008(2)
O8 0.039(3) 0.018(2) 0.021(2) 0.0103(19) 0.018(2) 0.014(2)
O9 0.020(3) 0.038(3) 0.026(3) 0.015(2) 0.009(2) 0.013(2)
O10 0.019(3) 0.018(2) 0.029(3) 0.008(2) 0.004(2) 0.005(2)
O11 0.042(3) 0.024(2) 0.020(2) 0.014(2) 0.014(2) 0.016(2)
O12 0.025(3) 0.052(3) 0.020(3) 0.024(2) 0.002(2) 0.013(3)
O13 0.016(3) 0.034(3) 0.041(3) 0.027(2) 0.008(2) 0.011(2)
O14 0.016(3) 0.023(3) 0.036(3) 0.012(2) 0.005(2) 0.002(2)
O15 0.019(3) 0.032(3) 0.030(3) 0.015(2) 0.010(2) 0.005(2)
O16 0.040(3) 0.024(3) 0.029(3) 0.013(2) 0.019(2) 0.014(2)
O17 0.027(3) 0.028(3) 0.035(3) 0.013(2) 0.014(2) 0.011(2)
O18 0.014(3) 0.044(3) 0.030(3) 0.018(3) 0.002(2) 0.005(2)
O19 0.022(3) 0.033(3) 0.029(3) 0.012(2) 0.012(2) 0.005(2)
O20 0.014(2) 0.029(3) 0.034(3) 0.015(2) 0.011(2) 0.008(2)
O21 0.033(3) 0.037(3) 0.016(2) 0.013(2) 0.009(2) 0.019(2)
O22 0.024(3) 0.022(3) 0.031(3) 0.008(2) 0.002(2) -0.001(2)
O23 0.017(3) 0.049(4) 0.021(3) 0.010(3) -0.009(2) -0.004(3)
O24 0.037(3) 0.043(3) 0.019(3) 0.012(2) 0.012(2) 0.016(3)
O25 0.040(3) 0.030(3) 0.020(2) 0.013(2) 0.021(2) 0.019(2)
O26 0.019(3) 0.026(3) 0.026(3) 0.016(2) 0.003(2) 0.006(2)
O27 0.015(2) 0.031(3) 0.024(3) 0.014(2) 0.009(2) 0.006(2)
O28 0.020(3) 0.034(3) 0.035(3) 0.015(2) 0.005(2) 0.011(2)
O29 0.036(3) 0.029(3) 0.038(3) 0.023(2) 0.017(2) 0.020(2)
O30 0.020(3) 0.025(3) 0.037(3) 0.015(2) 0.005(2) 0.006(2)
O31 0.019(3) 0.026(3) 0.016(3) 0.005(2) 0.002(2) 0.011(2)
O32 0.022(3) 0.044(3) 0.037(3) 0.027(3) 0.013(2) 0.010(3)
O33 0.034(3) 0.021(3) 0.040(3) 0.009(2) 0.016(3) 0.015(2)
O34 0.014(3) 0.045(3) 0.015(2) 0.013(2) -0.003(2) -0.003(2)
O35 0.043(3) 0.028(3) 0.017(3) 0.006(2) 0.014(2) 0.015(3)
O36 0.034(3) 0.030(3) 0.029(3) 0.023(2) 0.012(2) 0.012(2)
O37 0.017(2) 0.019(2) 0.016(2) 0.0094(18) 0.0036(19) 0.0064(19)
O38 0.015(2) 0.011(2) 0.018(2) 0.0032(18) 0.0050(19) 0.0050(19)
O39 0.019(2) 0.020(2) 0.016(2) 0.0079(19) 0.0067(19) 0.005(2)
O40 0.014(2) 0.022(2) 0.021(2) 0.0113(19) 0.0032(19) 0.005(2)
O41 0.048(4) 0.041(4) 0.079(5) 0.033(3) 0.021(4) 0.020(3)
O42 0.031(4) 0.067(4) 0.097(6) 0.053(4) 0.006(4) 0.020(4)
O43 0.045(5) 0.054(4) 0.158(8) 0.078(4) 0.010(5) 0.015(4)
O44 0.063(5) 0.093(6) 0.130(8) 0.060(6) 0.041(5) 0.040(5)
O45 0.070(5) 0.052(4) 0.048(4) 0.029(3) 0.018(4) 0.017(4)

loop_
_atom_type_symbol
_atom_type_description
_atom_type_scat_dispersion_real
_atom_type_scat_dispersion_imag
_atom_type_scat_source
C C 0.0033 0.0016 'International Tables Vol C Tables 4.2.6.8 and 6.1.1.4'
H H 0.0000 0.0000 'International Tables Vol C Tables 4.2.6.8 and 6.1.1.4'
N N 0.0061 0.0033 'International Tables Vol C Tables 4.2.6.8 and 6.1.1.4'
O O 0.0106 0.0060 'International Tables Vol C Tables 4.2.6.8 and 6.1.1.4'
P P 0.1023 0.0942 'International Tables Vol C Tables 4.2.6.8 and 6.1.1.4'
Mo Mo -1.6832 0.6857 'International Tables Vol C Tables 4.2.6.8 and 6.1.1.4'

loop_
_geom_angle_atom_site_label_1
_geom_angle_atom_site_label_2
_geom_angle_atom_site_label_3
_geom_angle
N2 C1 N1 109.2(8)
N2 C1 H1 125.4
N1 C1 H1 125.4
C3 C2 C7 122.5(8)
C3 C2 N1 132.4(9)
C7 C2 N1 105.0(8)
C4 C3 C2 118.4(10)
C4 C3 H2 120.8
C2 C3 H2 120.8
C3 C4 C5 119.2(11)
C3 C4 H3 120.4
C5 C4 H3 120.4
C6 C5 C4 122.7(10)
C6 C5 H4 118.6
C4 C5 H4 118.6
C5 C6 C7 116.3(10)
C5 C6 H5 121.8
C7 C6 H5 121.8
N2 C7 C2 106.6(8)
N2 C7 C6 132.7(9)
C2 C7 C6 120.6(9)
N3 C8 N4 111.0(9)
N3 C8 H6 124.5
N4 C8 H6 124.5
C10 C9 N3 131.6(10)
C10 C9 C14 122.4(10)
N3 C9 C14 105.9(7)
C11 C10 C9 115.9(10)
C11 C10 H7 122.0
C9 C10 H7 122.0
C12 C11 C10 123.3(9)
C12 C11 H8 118.3
C10 C11 H8 118.3
C11 C12 C13 122.7(10)
C11 C12 H9 118.7
C13 C12 H9 118.7
C14 C13 C12 114.5(10)
C14 C13 H10 122.7
C12 C13 H10 122.7
N4 C14 C13 132.3(9)
N4 C14 C9 106.7(8)
C13 C14 C9 120.9(8)
N6 C15 N5 109.9(7)
N6 C15 H11 125.1
N5 C15 H11 125.1
N5 C16 C17 131.1(9)
N5 C16 C21 106.7(7)
C17 C16 C21 122.2(8)
C18 C17 C16 116.9(10)
C18 C17 H12 121.5
C16 C17 H12 121.5
C17 C18 C19 121.2(9)
C17 C18 H13 119.4
C19 C18 H13 119.4
C20 C19 C18 124.5(9)
C20 C19 H14 117.8
C18 C19 H14 117.8
C19 C20 C21 112.8(10)
C19 C20 H15 123.6
C21 C20 H15 123.6
C16 C21 N6 106.8(7)
C16 C21 C20 122.3(8)
N6 C21 C20 130.9(9)
N7 C22 N8 111.8(8)
N7 C22 H16 124.1
N8 C22 H16 124.1
C24 C23 C28 121.3(8)
C24 C23 N7 133.3(9)
C28 C23 N7 105.4(7)
C25 C24 C23 117.3(11)
C25 C24 H17 121.4
C23 C24 H17 121.4
C24 C25 C26 121.6(10)
C24 C25 H18 119.2
C26 C25 H18 119.2
C27 C26 C25 120.8(9)
C27 C26 H19 119.6
C25 C26 H19 119.6
C26 C27 C28 117.9(10)
C26 C27 H20 121.0
C28 C27 H20 121.0
C27 C28 C23 121.0(8)
C27 C28 N8 132.7(9)
C23 C28 N8 106.2(7)
N10 C29 N9 114.4(11)
N10 C29 H21 122.8
N9 C29 H21 122.8
C31 C30 C32 117.6(11)
C31 C30 H22 121.2
C32 C30 H22 121.2
C30 C31 C35 123.7(12)
C30 C31 N9 128.4(11)
C35 C31 N9 107.8(9)
C33 C32 C30 120.3(11)
C33 C32 H23 119.8
C30 C32 H23 119.8
C32 C33 C34 122.5(12)
C32 C33 H24 118.8
C34 C33 H24 118.8
C35 C34 C33 114.8(11)
C35 C34 H25 122.6
C33 C34 H25 122.6
C34 C35 N10 134.4(11)
C34 C35 C31 121.0(10)
N10 C35 C31 104.6(10)
O42 C36 N11 123.3(10)
O42 C36 H26 118.3
N11 C36 H26 118.3
N11 C37 H27 109.5
N11 C37 H28 109.5
H27 C37 H28 109.5
N11 C37 H29 109.5
H27 C37 H29 109.5
H28 C37 H29 109.5
N11 C38 H30 109.5
N11 C38 H31 109.5
H30 C38 H31 109.5
N11 C38 H32 109.5
H30 C38 H32 109.5
H31 C38 H32 109.5
O43 C39 N12 123.3(11)
O43 C39 H33 118.4
N12 C39 H33 118.4
N12 C40 H34 109.5
N12 C40 H35 109.5
H34 C40 H35 109.5
N12 C40 H36 109.5
H34 C40 H36 109.5
H35 C40 H36 109.5
N12 C41 H37 109.5
N12 C41 H38 109.5
H37 C41 H38 109.5
N12 C41 H39 109.5
H37 C41 H39 109.5
H38 C41 H39 109.5
O41 C42 N13 129.9(10)
O41 C42 H40 115.0
N13 C42 H40 115.0
N13 C43 H41 109.5
N13 C43 H42 109.5
H41 C43 H42 109.5
N13 C43 H43 109.5
H41 C43 H43 109.5
H42 C43 H43 109.5
N13 C44 H44 109.5
N13 C44 H45 109.5
H44 C44 H45 109.5
N13 C44 H46 109.5
H44 C44 H46 109.5
H45 C44 H46 109.5
O44 C45 N14 124.4(14)
O44 C45 H47 117.8
N14 C45 H47 117.8
N14 C46 H48 109.5
N14 C46 H49 109.5
H48 C46 H49 109.5
N14 C46 H50 109.5
H48 C46 H50 109.5
H49 C46 H50 109.5
N14 C47 H51 109.5
N14 C47 H52 109.5
H51 C47 H52 109.5
N14 C47 H53 109.5
H51 C47 H53 109.5
H52 C47 H53 109.5
C1 N1 C2 108.0(7)
C1 N1 H54 126.0
C2 N1 H54 126.0
C1 N2 C7 111.1(9)
C1 N2 H55 124.4
C7 N2 H55 124.4
C8 N3 C9 107.8(9)
C8 N3 H56 126.1
C9 N3 H56 126.1
C8 N4 C14 108.4(8)
C8 N4 H57 125.8
C14 N4 H57 125.8
C15 N5 C16 108.6(8)
C15 N5 H58 125.7
C16 N5 H58 125.7
C15 N6 C21 108.0(8)
C15 N6 H59 126.0
C21 N6 H59 126.0
C22 N7 C23 108.9(8)
C22 N7 H60 125.5
C23 N7 H60 125.5
C22 N8 C28 107.7(8)
C22 N8 H61 126.2
C28 N8 H61 126.2
C29 N9 C31 102.9(10)
C29 N9 H62 128.5
C31 N9 H62 128.5
C29 N10 C35 110.2(10)
C29 N10 H63 124.9
C35 N10 H63 124.9
C36 N11 C38 122.4(9)
C36 N11 C37 121.8(10)
C38 N11 C37 115.7(9)
C39 N12 C41 120.4(10)
C39 N12 C40 122.6(10)
C41 N12 C40 116.9(10)
C42 N13 C44 120.2(10)
C42 N13 C43 120.0(10)
C44 N13 C43 119.1(10)
C45 N14 C46 122.0(14)
C45 N14 C47 120.0(12)
C46 N14 C47 117.9(13)
O40 P1 O39 110.0(3)
O40 P1 O37 109.5(3)
O39 P1 O37 109.2(3)
O40 P1 O38 109.0(3)
O39 P1 O38 110.6(3)
O37 P1 O38 108.5(3)
O22 Mo1 O13 102.4(3)
O22 Mo1 O29 100.9(3)
O13 Mo1 O29 93.7(3)
O22 Mo1 O8 99.2(3)
O13 Mo1 O8 157.8(2)
O29 Mo1 O8 87.3(3)
O22 Mo1 O26 103.2(3)
O13 Mo1 O26 85.4(3)
O29 Mo1 O26 155.4(2)
O8 Mo1 O26 84.6(2)
O22 Mo1 O38 168.1(3)
O13 Mo1 O38 87.5(2)
O29 Mo1 O38 71.5(2)
O8 Mo1 O38 71.77(19)
O26 Mo1 O38 83.9(2)
O31 Mo2 O1 105.4(3)
O31 Mo2 O16 99.1(3)
O1 Mo2 O16 89.3(3)
O31 Mo2 O8 98.1(3)
O1 Mo2 O8 156.4(3)
O16 Mo2 O8 88.9(2)
O31 Mo2 O34 101.5(3)
O1 Mo2 O34 86.7(3)
O16 Mo2 O34 159.4(3)
O8 Mo2 O34 86.8(3)
O31 Mo2 O38 168.2(2)
O1 Mo2 O38 84.3(2)
O16 Mo2 O38 73.9(2)
O8 Mo2 O38 72.6(2)
O34 Mo2 O38 85.5(2)
O20 Mo3 O14 104.2(3)
O20 Mo3 O28 104.3(3)
O14 Mo3 O28 89.1(2)
O20 Mo3 O29 99.9(3)
O14 Mo3 O29 89.1(3)
O28 Mo3 O29 155.5(3)
O20 Mo3 O16 99.3(3)
O14 Mo3 O16 156.4(3)
O28 Mo3 O16 86.8(3)
O29 Mo3 O16 85.2(2)
O20 Mo3 O38 167.2(2)
O14 Mo3 O38 84.4(2)
O28 Mo3 O38 85.1(2)
O29 Mo3 O38 70.4(2)
O16 Mo3 O38 72.2(2)
O21 Mo4 O26 104.0(3)
O21 Mo4 O2 100.2(3)
O26 Mo4 O2 93.3(3)
O21 Mo4 O7 101.5(3)
O26 Mo4 O7 90.1(3)
O2 Mo4 O7 156.5(2)
O21 Mo4 O30 97.3(3)
O26 Mo4 O30 158.4(3)
O2 Mo4 O30 85.8(2)
O7 Mo4 O30 82.6(2)
O21 Mo4 O37 167.5(3)
O26 Mo4 O37 86.9(2)
O2 Mo4 O37 72.8(2)
O7 Mo4 O37 84.2(2)
O30 Mo4 O37 72.2(2)
O6 Mo5 O7 103.7(3)
O6 Mo5 O13 102.0(3)
O7 Mo5 O13 88.1(3)
O6 Mo5 O18 101.6(3)
O7 Mo5 O18 154.5(2)
O13 Mo5 O18 89.6(3)
O6 Mo5 O15 99.9(3)
O7 Mo5 O15 87.5(2)
O13 Mo5 O15 158.1(2)
O18 Mo5 O15 85.2(3)
O6 Mo5 O40 169.3(3)
O7 Mo5 O40 83.4(2)
O13 Mo5 O40 86.1(2)
O18 Mo5 O40 71.1(2)
O15 Mo5 O40 72.1(2)
O4 Mo6 O14 104.2(3)
O4 Mo6 O18 101.3(3)
O14 Mo6 O18 92.6(3)
O4 Mo6 O12 100.8(3)
O14 Mo6 O12 154.3(3)
O18 Mo6 O12 88.2(2)
O4 Mo6 O17 103.4(3)
O14 Mo6 O17 84.1(2)
O18 Mo6 O17 155.1(3)
O12 Mo6 O17 84.4(3)
O4 Mo6 O40 168.8(3)
O14 Mo6 O40 85.0(2)
O18 Mo6 O40 71.4(2)
O12 Mo6 O40 71.0(2)
O17 Mo6 O40 83.7(2)
O24 Mo7 O17 104.9(3)
O24 Mo7 O27 102.0(3)
O17 Mo7 O27 92.5(3)
O24 Mo7 O28 102.4(3)
O17 Mo7 O28 89.6(3)
O27 Mo7 O28 154.1(3)
O24 Mo7 O9 99.5(3)
O17 Mo7 O9 155.3(3)
O27 Mo7 O9 86.2(3)
O28 Mo7 O9 81.3(2)
O24 Mo7 O39 167.8(3)
O17 Mo7 O39 85.6(2)
O27 Mo7 O39 71.0(2)
O28 Mo7 O39 83.4(2)
O9 Mo7 O39 70.6(2)
O33 Mo8 O9 102.6(3)
O33 Mo8 O32 102.5(3)
O9 Mo8 O32 90.7(3)
O33 Mo8 O1 102.9(3)
O9 Mo8 O1 89.2(3)
O32 Mo8 O1 153.9(3)
O33 Mo8 O3 102.0(3)
O9 Mo8 O3 155.2(3)
O32 Mo8 O3 86.7(3)
O1 Mo8 O3 82.6(2)
O33 Mo8 O39 172.7(3)
O9 Mo8 O39 73.5(2)
O32 Mo8 O39 71.8(2)
O1 Mo8 O39 83.3(2)
O3 Mo8 O39 82.4(2)
O36 Mo9 O3 104.7(3)
O36 Mo9 O34 104.0(3)
O3 Mo9 O34 89.7(2)
O36 Mo9 O10 98.6(3)
O3 Mo9 O10 90.1(2)
O34 Mo9 O10 156.7(3)
O36 Mo9 O2 99.7(3)
O3 Mo9 O2 155.3(3)
O34 Mo9 O2 87.9(2)
O10 Mo9 O2 82.6(2)
O36 Mo9 O37 166.7(3)
O3 Mo9 O37 85.2(2)
O34 Mo9 O37 84.7(2)
O10 Mo9 O37 72.1(2)
O2 Mo9 O37 70.2(2)
O5 Mo10 O11 104.2(3)
O5 Mo10 O15 100.1(3)
O11 Mo10 O15 90.4(2)
O5 Mo10 O12 99.5(3)
O11 Mo10 O12 156.0(3)
O15 Mo10 O12 88.5(3)
O5 Mo10 O35 98.9(3)
O11 Mo10 O35 86.9(3)
O15 Mo10 O35 160.9(3)
O12 Mo10 O35 86.5(3)
O5 Mo10 O40 169.7(3)
O11 Mo10 O40 84.3(2)
O15 Mo10 O40 73.7(2)
O12 Mo10 O40 72.4(2)
O35 Mo10 O40 87.3(2)
O23 Mo11 O25 104.0(3)
O23 Mo11 O35 102.3(3)
O25 Mo11 O35 88.4(3)
O23 Mo11 O32 100.4(3)
O25 Mo11 O32 89.4(3)
O35 Mo11 O32 157.0(3)
O23 Mo11 O27 100.5(3)
O25 Mo11 O27 155.5(2)
O35 Mo11 O27 87.2(3)
O32 Mo11 O27 85.4(3)
O23 Mo11 O39 168.3(3)
O25 Mo11 O39 84.6(2)
O35 Mo11 O39 85.8(2)
O32 Mo11 O39 71.2(2)
O27 Mo11 O39 71.1(2)
O19 Mo12 O10 102.1(3)
O19 Mo12 O30 101.3(3)
O10 Mo12 O30 90.9(2)
O19 Mo12 O25 102.7(3)
O10 Mo12 O25 89.4(3)
O30 Mo12 O25 155.4(3)
O19 Mo12 O11 102.5(3)
O10 Mo12 O11 155.4(3)
O30 Mo12 O11 86.6(2)
O25 Mo12 O11 83.0(2)
O19 Mo12 O37 171.9(2)
O10 Mo12 O37 73.4(2)
O30 Mo12 O37 72.4(2)
O25 Mo12 O37 84.1(2)
O11 Mo12 O37 82.5(2)
Mo2 O1 Mo8 154.4(4)
Mo4 O2 Mo9 126.0(3)
Mo9 O3 Mo8 151.4(3)
Mo5 O7 Mo4 146.2(3)
Mo2 O8 Mo1 124.6(3)
Mo8 O9 Mo7 126.5(3)
Mo12 O10 Mo9 125.9(3)
Mo10 O11 Mo12 153.3(3)
Mo10 O12 Mo6 126.0(3)
Mo1 O13 Mo5 150.2(3)
Mo6 O14 Mo3 152.8(3)
Mo10 O15 Mo5 124.8(3)
Mo2 O16 Mo3 124.4(3)
Mo7 O17 Mo6 150.7(4)
Mo6 O18 Mo5 129.1(4)
Mo11 O25 Mo12 152.0(3)
Mo4 O26 Mo1 147.9(3)
Mo7 O27 Mo11 128.6(3)
Mo3 O28 Mo7 144.2(4)
Mo1 O29 Mo3 128.7(3)
Mo12 O30 Mo4 124.4(3)
Mo8 O32 Mo11 127.7(3)
Mo9 O34 Mo2 145.9(3)
Mo11 O35 Mo10 144.9(4)
P1 O37 Mo4 125.4(3)
P1 O37 Mo9 125.0(3)
Mo4 O37 Mo9 90.95(18)
P1 O37 Mo12 125.4(3)
Mo4 O37 Mo12 90.34(18)
Mo9 O37 Mo12 88.62(18)
P1 O38 Mo2 125.0(3)
P1 O38 Mo1 126.2(3)
Mo2 O38 Mo1 90.65(16)
P1 O38 Mo3 124.9(3)
Mo2 O38 Mo3 89.48(18)
Mo1 O38 Mo3 89.38(16)
P1 O39 Mo11 126.4(3)
P1 O39 Mo8 126.9(3)
Mo11 O39 Mo8 89.01(16)
P1 O39 Mo7 124.4(3)
Mo11 O39 Mo7 89.32(16)
Mo8 O39 Mo7 88.98(17)
P1 O40 Mo10 125.5(3)
P1 O40 Mo5 126.2(3)
Mo10 O40 Mo5 89.44(18)
P1 O40 Mo6 125.6(3)
Mo10 O40 Mo6 90.02(18)
Mo5 O40 Mo6 88.41(17)

loop_
_geom_bond_atom_site_label_1
_geom_bond_atom_site_label_2
_geom_bond_distance
C1 N2 1.295(11)
C1 N1 1.348(13)
C1 H1 0.9300
C2 C3 1.375(13)
C2 C7 1.389(13)
C2 N1 1.424(10)
C3 C4 1.349(13)
C3 H2 0.9300
C4 C5 1.446(19)
C4 H3 0.9300
C5 C6 1.359(17)
C5 H4 0.9300
C6 C7 1.399(13)
C6 H5 0.9300
C7 N2 1.374(12)
C8 N3 1.319(12)
C8 N4 1.323(14)
C8 H6 0.9300
C9 C10 1.372(12)
C9 N3 1.393(12)
C9 C14 1.402(14)
C10 C11 1.359(16)
C10 H7 0.9300
C11 C12 1.349(16)
C11 H8 0.9300
C12 C13 1.407(12)
C12 H9 0.9300
C13 C14 1.395(14)
C13 H10 0.9300
C14 N4 1.368(11)
C15 N6 1.327(12)
C15 N5 1.347(13)
C15 H11 0.9300
C16 N5 1.373(11)
C16 C17 1.377(12)
C16 C21 1.391(13)
C17 C18 1.348(15)
C17 H12 0.9300
C18 C19 1.395(17)
C18 H13 0.9300
C19 C20 1.391(15)
C19 H14 0.9300
C20 C21 1.411(12)
C20 H15 0.9300
C21 N6 1.395(10)
C22 N7 1.283(12)
C22 N8 1.313(11)
C22 H16 0.9300
C23 C24 1.380(13)
C23 C28 1.383(13)
C23 N7 1.410(11)
C24 C25 1.362(15)
C24 H17 0.9300
C25 C26 1.399(17)
C25 H18 0.9300
C26 C27 1.361(14)
C26 H19 0.9300
C27 C28 1.379(12)
C27 H20 0.9300
C28 N8 1.406(10)
C29 N10 1.275(16)
C29 N9 1.372(14)
C29 H21 0.9300
C30 C31 1.304(14)
C30 C32 1.392(16)
C30 H22 0.9300
C31 C35 1.428(15)
C31 N9 1.452(17)
C32 C33 1.384(16)
C32 H23 0.9300
C33 C34 1.425(18)
C33 H24 0.9300
C34 C35 1.360(17)
C34 H25 0.9300
C35 N10 1.402(14)
C36 O42 1.293(12)
C36 N11 1.295(13)
C36 H26 0.9300
C37 N11 1.462(17)
C37 H27 0.9600
C37 H28 0.9600
C37 H29 0.9600
C38 N11 1.417(13)
C38 H30 0.9600
C38 H31 0.9600
C38 H32 0.9600
C39 O43 1.161(13)
C39 N12 1.358(13)
C39 H33 0.9300
C40 N12 1.464(14)
C40 H34 0.9600
C40 H35 0.9600
C40 H36 0.9600
C41 N12 1.433(17)
C41 H37 0.9600
C41 H38 0.9600
C41 H39 0.9600
C42 O41 1.203(14)
C42 N13 1.330(12)
C42 H40 0.9300
C43 N13 1.442(16)
C43 H41 0.9600
C43 H42 0.9600
C43 H43 0.9600
C44 N13 1.437(14)
C44 H44 0.9600
C44 H45 0.9600
C44 H46 0.9600
C45 O44 1.260(15)
C45 N14 1.299(16)
C45 H47 0.9300
C46 N14 1.418(18)
C46 H48 0.9600
C46 H49 0.9600
C46 H50 0.9600
C47 N14 1.442(16)
C47 H51 0.9600
C47 H52 0.9600
C47 H53 0.9600
N1 H54 0.8600
N2 H55 0.8600
N3 H56 0.8600
N4 H57 0.8600
N5 H58 0.8600
N6 H59 0.8600
N7 H60 0.8600
N8 H61 0.8600
N9 H62 0.8600
N10 H63 0.8600
P1 O40 1.516(6)
P1 O39 1.522(5)
P1 O37 1.537(6)
P1 O38 1.542(5)
Mo1 O22 1.669(5)
Mo1 O13 1.857(6)
Mo1 O29 1.885(7)
Mo1 O8 1.979(6)
Mo1 O26 1.991(6)
Mo1 O38 2.440(4)
Mo2 O31 1.680(6)
Mo2 O1 1.856(5)
Mo2 O16 1.906(7)
Mo2 O8 1.935(5)
Mo2 O34 1.935(7)
Mo2 O38 2.433(5)
Mo3 O20 1.674(7)
Mo3 O14 1.884(6)
Mo3 O28 1.905(5)
Mo3 O29 1.934(6)
Mo3 O16 1.984(6)
Mo3 O38 2.456(6)
Mo4 O21 1.688(6)
Mo4 O26 1.826(6)
Mo4 O2 1.875(6)
Mo4 O7 1.928(6)
Mo4 O30 2.005(6)
Mo4 O37 2.417(5)
Mo5 O6 1.678(6)
Mo5 O7 1.896(6)
Mo5 O13 1.917(6)
Mo5 O18 1.927(7)
Mo5 O15 1.966(5)
Mo5 O40 2.459(5)
Mo6 O4 1.683(7)
Mo6 O14 1.880(6)
Mo6 O18 1.882(6)
Mo6 O12 1.957(6)
Mo6 O17 1.958(6)
Mo6 O40 2.474(6)
Mo7 O24 1.669(7)
Mo7 O17 1.845(6)
Mo7 O27 1.892(5)
Mo7 O28 1.959(5)
Mo7 O9 2.003(7)
Mo7 O39 2.487(6)
Mo8 O33 1.672(6)
Mo8 O9 1.869(7)
Mo8 O32 1.889(6)
Mo8 O1 1.945(5)
Mo8 O3 1.961(6)
Mo8 O39 2.449(5)
Mo9 O36 1.668(6)
Mo9 O3 1.839(5)
Mo9 O34 1.886(6)
Mo9 O10 1.992(6)
Mo9 O2 2.012(5)
Mo9 O37 2.441(5)
Mo10 O5 1.672(6)
Mo10 O11 1.843(6)
Mo10 O15 1.912(5)
Mo10 O12 1.934(7)
Mo10 O35 1.938(6)
Mo10 O40 2.426(5)
Mo11 O23 1.671(6)
Mo11 O25 1.857(6)
Mo11 O35 1.916(6)
Mo11 O32 1.933(7)
Mo11 O27 1.954(6)
Mo11 O39 2.445(5)
Mo12 O19 1.677(6)
Mo12 O10 1.859(6)
Mo12 O30 1.911(6)
Mo12 O25 1.938(5)
Mo12 O11 1.971(6)
Mo12 O37 2.468(5)

loop_
_geom_torsion_atom_site_label_1
_geom_torsion_atom_site_label_2
_geom_torsion_atom_site_label_3
_geom_torsion_atom_site_label_4
_geom_torsion
C7 C2 C3 C4 -2.9(17)
N1 C2 C3 C4 -179.2(11)
C2 C3 C4 C5 -0.1(19)
C3 C4 C5 C6 4(2)
C4 C5 C6 C7 -5.0(19)
C3 C2 C7 N2 -179.9(10)
N1 C2 C7 N2 -2.7(11)
C3 C2 C7 C6 2.1(16)
N1 C2 C7 C6 179.2(10)
C5 C6 C7 N2 -175.5(12)
C5 C6 C7 C2 1.9(16)
N3 C9 C10 C11 179.7(11)
C14 C9 C10 C11 -1.0(17)
C9 C10 C11 C12 -0.1(19)
C10 C11 C12 C13 -2(2)
C11 C12 C13 C14 4.1(17)
C12 C13 C14 N4 179.5(11)
C12 C13 C14 C9 -5.1(16)
C10 C9 C14 N4 -179.7(10)
N3 C9 C14 N4 -0.2(11)
C10 C9 C14 C13 3.8(16)
N3 C9 C14 C13 -176.7(10)
N5 C16 C17 C18 -177.5(11)
C21 C16 C17 C18 1.4(17)
C16 C17 C18 C19 -2.1(19)
C17 C18 C19 C20 2(2)
C18 C19 C20 C21 -0.7(18)
N5 C16 C21 N6 -1.7(11)
C17 C16 C21 N6 179.1(10)
N5 C16 C21 C20 178.7(10)
C17 C16 C21 C20 -0.4(16)
C19 C20 C21 C16 0.1(16)
C19 C20 C21 N6 -179.3(11)
C28 C23 C24 C25 -0.9(17)
N7 C23 C24 C25 -179.6(11)
C23 C24 C25 C26 -0.4(19)
C24 C25 C26 C27 0(2)
C25 C26 C27 C28 1.1(18)
C26 C27 C28 C23 -2.4(16)
C26 C27 C28 N8 -179.6(11)
C24 C23 C28 C27 2.4(16)
N7 C23 C28 C27 -178.6(10)
C24 C23 C28 N8 -179.7(10)
N7 C23 C28 N8 -0.8(10)
C32 C30 C31 C35 2.3(18)
C32 C30 C31 N9 179.3(12)
C31 C30 C32 C33 -2.4(18)
C30 C32 C33 C34 1(2)
C32 C33 C34 C35 0.6(19)
C33 C34 C35 N10 -179.8(13)
C33 C34 C35 C31 -0.8(18)
C30 C31 C35 C34 -0.7(19)
N9 C31 C35 C34 -178.2(11)
C30 C31 C35 N10 178.6(11)
N9 C31 C35 N10 1.1(13)
N2 C1 N1 C2 -0.7(12)
C3 C2 N1 C1 178.9(11)
C7 C2 N1 C1 2.2(11)
N1 C1 N2 C7 -1.1(13)
C2 C7 N2 C1 2.5(12)
C6 C7 N2 C1 -179.8(12)
N4 C8 N3 C9 3.3(13)
C10 C9 N3 C8 177.6(12)
C14 C9 N3 C8 -1.8(12)
N3 C8 N4 C14 -3.5(13)
C13 C14 N4 C8 178.1(12)
C9 C14 N4 C8 2.2(12)
N6 C15 N5 C16 -1.1(13)
C17 C16 N5 C15 -179.2(11)
C21 C16 N5 C15 1.8(12)
N5 C15 N6 C21 0.0(12)
C16 C21 N6 C15 1.1(11)
C20 C21 N6 C15 -179.4(11)
N8 C22 N7 C23 -0.1(12)
C24 C23 N7 C22 179.4(12)
C28 C23 N7 C22 0.5(11)
N7 C22 N8 C28 -0.4(12)
C27 C28 N8 C22 178.2(11)
C23 C28 N8 C22 0.7(11)
N10 C29 N9 C31 -1.6(14)
C30 C31 N9 C29 -177.1(12)
C35 C31 N9 C29 0.2(13)
N9 C29 N10 C35 2.4(15)
C34 C35 N10 C29 177.0(14)
C31 C35 N10 C29 -2.1(14)
O42 C36 N11 C38 179.8(10)
O42 C36 N11 C37 2.6(17)
O43 C39 N12 C41 2.5(16)
O43 C39 N12 C40 -178.2(10)
O41 C42 N13 C44 -6(2)
O41 C42 N13 C43 -176.3(13)
O44 C45 N14 C46 -3(2)
O44 C45 N14 C47 178.6(13)
O31 Mo2 O1 Mo8 134.5(9)
O16 Mo2 O1 Mo8 -126.2(9)
O8 Mo2 O1 Mo8 -40.6(14)
O34 Mo2 O1 Mo8 33.6(9)
O38 Mo2 O1 Mo8 -52.3(9)
O33 Mo8 O1 Mo2 -133.2(9)
O9 Mo8 O1 Mo2 124.1(9)
O32 Mo8 O1 Mo2 34.0(13)
O3 Mo8 O1 Mo2 -32.5(9)
O39 Mo8 O1 Mo2 50.7(9)
O21 Mo4 O2 Mo9 172.9(4)
O26 Mo4 O2 Mo9 -82.2(4)
O7 Mo4 O2 Mo9 15.6(8)
O30 Mo4 O2 Mo9 76.2(4)
O37 Mo4 O2 Mo9 3.5(3)
O36 Mo9 O2 Mo4 -174.6(4)
O3 Mo9 O2 Mo4 -3.3(8)
O34 Mo9 O2 Mo4 81.5(4)
O10 Mo9 O2 Mo4 -77.1(4)
O37 Mo9 O2 Mo4 -3.6(3)
O36 Mo9 O3 Mo8 -133.5(7)
O34 Mo9 O3 Mo8 -29.1(7)
O10 Mo9 O3 Mo8 127.6(7)
O2 Mo9 O3 Mo8 55.4(10)
O37 Mo9 O3 Mo8 55.6(7)
O33 Mo8 O3 Mo9 129.8(7)
O9 Mo8 O3 Mo9 -43.5(10)
O32 Mo8 O3 Mo9 -128.2(7)
O1 Mo8 O3 Mo9 28.0(7)
O39 Mo8 O3 Mo9 -56.1(7)
O6 Mo5 O7 Mo4 -126.6(5)
O13 Mo5 O7 Mo4 -24.8(5)
O18 Mo5 O7 Mo4 60.3(8)
O15 Mo5 O7 Mo4 133.7(5)
O40 Mo5 O7 Mo4 61.5(5)
O21 Mo4 O7 Mo5 128.7(5)
O26 Mo4 O7 Mo5 24.3(5)
O2 Mo4 O7 Mo5 -74.2(8)
O30 Mo4 O7 Mo5 -135.4(5)
O37 Mo4 O7 Mo5 -62.6(5)
O31 Mo2 O8 Mo1 166.7(4)
O1 Mo2 O8 Mo1 -18.1(9)
O16 Mo2 O8 Mo1 67.6(4)
O34 Mo2 O8 Mo1 -92.2(4)
O38 Mo2 O8 Mo1 -5.9(3)
O22 Mo1 O8 Mo2 -166.1(4)
O13 Mo1 O8 Mo2 27.8(10)
O29 Mo1 O8 Mo2 -65.5(4)
O26 Mo1 O8 Mo2 91.3(4)
O38 Mo1 O8 Mo2 5.9(3)
O33 Mo8 O9 Mo7 167.3(4)
O32 Mo8 O9 Mo7 64.3(4)
O1 Mo8 O9 Mo7 -89.7(4)
O3 Mo8 O9 Mo7 -19.5(8)
O39 Mo8 O9 Mo7 -6.5(3)
O24 Mo7 O9 Mo8 -166.2(4)
O17 Mo7 O9 Mo8 23.0(8)
O27 Mo7 O9 Mo8 -64.7(4)
O28 Mo7 O9 Mo8 92.5(4)
O39 Mo7 O9 Mo8 6.5(3)
O19 Mo12 O10 Mo9 -172.5(3)
O30 Mo12 O10 Mo9 -70.8(4)
O25 Mo12 O10 Mo9 84.6(4)
O11 Mo12 O10 Mo9 13.1(8)
O37 Mo12 O10 Mo9 0.6(3)
O36 Mo9 O10 Mo12 169.6(4)
O3 Mo9 O10 Mo12 -85.5(4)
O34 Mo9 O10 Mo12 3.9(8)
O2 Mo9 O10 Mo12 70.9(4)
O37 Mo9 O10 Mo12 -0.6(3)
O5 Mo10 O11 Mo12 132.4(7)
O15 Mo10 O11 Mo12 -127.1(7)
O12 Mo10 O11 Mo12 -40.0(10)
O35 Mo10 O11 Mo12 34.0(7)
O40 Mo10 O11 Mo12 -53.6(7)
O19 Mo12 O11 Mo10 -133.2(7)
O10 Mo12 O11 Mo10 41.2(10)
O30 Mo12 O11 Mo10 126.0(7)
O25 Mo12 O11 Mo10 -31.6(7)
O37 Mo12 O11 Mo10 53.3(7)
O5 Mo10 O12 Mo6 165.9(4)
O11 Mo10 O12 Mo6 -21.5(8)
O15 Mo10 O12 Mo6 65.9(4)
O35 Mo10 O12 Mo6 -95.7(4)
O40 Mo10 O12 Mo6 -7.4(3)
O4 Mo6 O12 Mo10 -164.8(4)
O14 Mo6 O12 Mo10 28.8(8)
O18 Mo6 O12 Mo10 -63.6(4)
O17 Mo6 O12 Mo10 92.6(4)
O40 Mo6 O12 Mo10 7.3(3)
O22 Mo1 O13 Mo5 -142.4(7)
O29 Mo1 O13 Mo5 115.6(7)
O8 Mo1 O13 Mo5 23.6(13)
O26 Mo1 O13 Mo5 -39.8(7)
O38 Mo1 O13 Mo5 44.3(7)
O6 Mo5 O13 Mo1 142.0(8)
O7 Mo5 O13 Mo1 38.4(7)
O18 Mo5 O13 Mo1 -116.2(8)
O15 Mo5 O13 Mo1 -40.0(13)
O40 Mo5 O13 Mo1 -45.1(7)
O4 Mo6 O14 Mo3 -136.6(8)
O18 Mo6 O14 Mo3 121.1(8)
O12 Mo6 O14 Mo3 29.7(12)
O17 Mo6 O14 Mo3 -34.2(8)
O40 Mo6 O14 Mo3 50.0(8)
O20 Mo3 O14 Mo6 137.9(8)
O28 Mo3 O14 Mo6 33.4(9)
O29 Mo3 O14 Mo6 -122.1(9)
O16 Mo3 O14 Mo6 -46.3(12)
O38 Mo3 O14 Mo6 -51.7(8)
O5 Mo10 O15 Mo5 -170.7(4)
O11 Mo10 O15 Mo5 84.7(4)
O12 Mo10 O15 Mo5 -71.3(4)
O35 Mo10 O15 Mo5 3.3(11)
O40 Mo10 O15 Mo5 0.8(3)
O6 Mo5 O15 Mo10 171.9(4)
O7 Mo5 O15 Mo10 -84.6(4)
O13 Mo5 O15 Mo10 -6.2(10)
O18 Mo5 O15 Mo10 70.9(4)
O40 Mo5 O15 Mo10 -0.8(3)
O31 Mo2 O16 Mo3 -169.3(3)
O1 Mo2 O16 Mo3 85.2(3)
O8 Mo2 O16 Mo3 -71.2(3)
O34 Mo2 O16 Mo3 6.7(9)
O38 Mo2 O16 Mo3 1.0(3)
O20 Mo3 O16 Mo2 169.2(3)
O14 Mo3 O16 Mo2 -6.6(8)
O28 Mo3 O16 Mo2 -86.8(4)
O29 Mo3 O16 Mo2 69.9(4)
O38 Mo3 O16 Mo2 -1.0(3)
O24 Mo7 O17 Mo6 -133.4(8)
O27 Mo7 O17 Mo6 123.5(8)
O28 Mo7 O17 Mo6 -30.6(8)
O9 Mo7 O17 Mo6 37.2(12)
O39 Mo7 O17 Mo6 52.8(8)
O4 Mo6 O17 Mo7 135.1(8)
O14 Mo6 O17 Mo7 31.9(8)
O18 Mo6 O17 Mo7 -51.7(11)
O12 Mo6 O17 Mo7 -125.1(8)
O40 Mo6 O17 Mo7 -53.7(8)
O4 Mo6 O18 Mo5 170.3(4)
O14 Mo6 O18 Mo5 -84.7(4)
O12 Mo6 O18 Mo5 69.6(4)
O17 Mo6 O18 Mo5 -3.0(8)
O40 Mo6 O18 Mo5 -0.9(3)
O6 Mo5 O18 Mo6 -171.0(4)
O7 Mo5 O18 Mo6 2.2(8)
O13 Mo5 O18 Mo6 86.9(4)
O15 Mo5 O18 Mo6 -71.8(4)
O40 Mo5 O18 Mo6 0.9(3)
O23 Mo11 O25 Mo12 -135.5(7)
O35 Mo11 O25 Mo12 -33.2(7)
O32 Mo11 O25 Mo12 123.9(7)
O27 Mo11 O25 Mo12 46.4(11)
O39 Mo11 O25 Mo12 52.7(7)
O19 Mo12 O25 Mo11 131.7(7)
O10 Mo12 O25 Mo11 -126.1(7)
O30 Mo12 O25 Mo11 -35.2(12)
O11 Mo12 O25 Mo11 30.4(7)
O37 Mo12 O25 Mo11 -52.7(7)
O21 Mo4 O26 Mo1 -132.9(6)
O2 Mo4 O26 Mo1 125.7(6)
O7 Mo4 O26 Mo1 -31.1(6)
O30 Mo4 O26 Mo1 38.7(11)
O37 Mo4 O26 Mo1 53.1(6)
O22 Mo1 O26 Mo4 135.9(6)
O13 Mo1 O26 Mo4 34.2(6)
O29 Mo1 O26 Mo4 -54.7(10)
O8 Mo1 O26 Mo4 -125.9(6)
O38 Mo1 O26 Mo4 -53.7(6)
O24 Mo7 O27 Mo11 170.1(4)
O17 Mo7 O27 Mo11 -84.1(4)
O28 Mo7 O27 Mo11 10.2(8)
O9 Mo7 O27 Mo11 71.2(4)
O39 Mo7 O27 Mo11 0.5(3)
O23 Mo11 O27 Mo7 -172.0(4)
O25 Mo11 O27 Mo7 6.1(9)
O35 Mo11 O27 Mo7 86.0(4)
O32 Mo11 O27 Mo7 -72.2(4)
O39 Mo11 O27 Mo7 -0.5(3)
O20 Mo3 O28 Mo7 -126.4(7)
O14 Mo3 O28 Mo7 -21.9(7)
O29 Mo3 O28 Mo7 63.7(10)
O16 Mo3 O28 Mo7 134.9(7)
O38 Mo3 O28 Mo7 62.5(7)
O24 Mo7 O28 Mo3 127.3(7)
O17 Mo7 O28 Mo3 22.2(7)
O27 Mo7 O28 Mo3 -72.8(9)
O9 Mo7 O28 Mo3 -134.8(7)
O39 Mo7 O28 Mo3 -63.5(7)
O22 Mo1 O29 Mo3 170.6(4)
O13 Mo1 O29 Mo3 -86.0(4)
O8 Mo1 O29 Mo3 71.7(4)
O26 Mo1 O29 Mo3 1.1(9)
O38 Mo1 O29 Mo3 0.1(3)
O20 Mo3 O29 Mo1 -171.4(4)
O14 Mo3 O29 Mo1 84.3(4)
O28 Mo3 O29 Mo1 -1.4(9)
O16 Mo3 O29 Mo1 -72.8(4)
O38 Mo3 O29 Mo1 -0.1(3)
O19 Mo12 O30 Mo4 167.4(4)
O10 Mo12 O30 Mo4 64.9(4)
O25 Mo12 O30 Mo4 -25.6(9)
O11 Mo12 O30 Mo4 -90.6(4)
O37 Mo12 O30 Mo4 -7.4(3)
O21 Mo4 O30 Mo12 -165.5(4)
O26 Mo4 O30 Mo12 22.7(9)
O2 Mo4 O30 Mo12 -65.7(4)
O7 Mo4 O30 Mo12 93.8(4)
O37 Mo4 O30 Mo12 7.6(3)
O33 Mo8 O32 Mo11 -170.7(5)
O9 Mo8 O32 Mo11 -67.6(4)
O1 Mo8 O32 Mo11 22.0(9)
O3 Mo8 O32 Mo11 87.7(4)
O39 Mo8 O32 Mo11 4.7(4)
O23 Mo11 O32 Mo8 166.8(5)
O25 Mo11 O32 Mo8 -89.1(4)
O35 Mo11 O32 Mo8 -4.8(10)
O27 Mo11 O32 Mo8 66.9(4)
O39 Mo11 O32 Mo8 -4.7(4)
O36 Mo9 O34 Mo2 131.9(7)
O3 Mo9 O34 Mo2 26.9(7)
O10 Mo9 O34 Mo2 -62.6(10)
O2 Mo9 O34 Mo2 -128.5(7)
O37 Mo9 O34 Mo2 -58.3(6)
O31 Mo2 O34 Mo9 -132.0(7)
O1 Mo2 O34 Mo9 -27.0(7)
O16 Mo2 O34 Mo9 52.0(11)
O8 Mo2 O34 Mo9 130.3(7)
O38 Mo2 O34 Mo9 57.5(7)
O23 Mo11 O35 Mo10 136.6(7)
O25 Mo11 O35 Mo10 32.7(7)
O32 Mo11 O35 Mo10 -51.8(12)
O27 Mo11 O35 Mo10 -123.2(7)
O39 Mo11 O35 Mo10 -52.0(6)
O5 Mo10 O35 Mo11 -136.4(7)
O11 Mo10 O35 Mo11 -32.5(7)
O15 Mo10 O35 Mo11 49.5(13)
O12 Mo10 O35 Mo11 124.5(7)
O40 Mo10 O35 Mo11 51.9(7)
O40 P1 O37 Mo4 -59.8(4)
O39 P1 O37 Mo4 179.6(3)
O38 P1 O37 Mo4 59.0(4)
O40 P1 O37 Mo9 178.7(3)
O39 P1 O37 Mo9 58.1(4)
O38 P1 O37 Mo9 -62.5(4)
O40 P1 O37 Mo12 61.1(4)
O39 P1 O37 Mo12 -59.4(4)
O38 P1 O37 Mo12 180.0(3)
O21 Mo4 O37 P1 164.4(10)
O26 Mo4 O37 P1 -43.7(4)
O2 Mo4 O37 P1 -138.1(4)
O7 Mo4 O37 P1 46.7(4)
O30 Mo4 O37 P1 130.8(4)
O21 Mo4 O37 Mo9 -59.8(12)
O26 Mo4 O37 Mo9 92.0(2)
O2 Mo4 O37 Mo9 -2.4(2)
O7 Mo4 O37 Mo9 -177.6(2)
O30 Mo4 O37 Mo9 -93.5(2)
O21 Mo4 O37 Mo12 28.8(12)
O26 Mo4 O37 Mo12 -179.3(2)
O2 Mo4 O37 Mo12 86.3(2)
O7 Mo4 O37 Mo12 -88.9(2)
O30 Mo4 O37 Mo12 -4.8(2)
O36 Mo9 O37 P1 -179.9(9)
O3 Mo9 O37 P1 -41.7(3)
O34 Mo9 O37 P1 48.5(3)
O10 Mo9 O37 P1 -133.3(4)
O2 Mo9 O37 P1 138.2(4)
O36 Mo9 O37 Mo4 44.1(10)
O3 Mo9 O37 Mo4 -177.7(2)
O34 Mo9 O37 Mo4 -87.5(2)
O10 Mo9 O37 Mo4 90.7(2)
O2 Mo9 O37 Mo4 2.23(19)
O36 Mo9 O37 Mo12 -46.2(10)
O3 Mo9 O37 Mo12 92.0(2)
O34 Mo9 O37 Mo12 -177.8(2)
O10 Mo9 O37 Mo12 0.38(18)
O2 Mo9 O37 Mo12 -88.1(2)
O19 Mo12 O37 P1 -170.0(17)
O10 Mo12 O37 P1 133.0(4)
O30 Mo12 O37 P1 -130.6(4)
O25 Mo12 O37 P1 41.9(4)
O11 Mo12 O37 P1 -41.8(4)
O19 Mo12 O37 Mo4 -34.3(18)
O10 Mo12 O37 Mo4 -91.3(2)
O30 Mo12 O37 Mo4 5.1(2)
O25 Mo12 O37 Mo4 177.5(2)
O11 Mo12 O37 Mo4 93.9(2)
O19 Mo12 O37 Mo9 56.6(18)
O10 Mo12 O37 Mo9 -0.4(2)
O30 Mo12 O37 Mo9 96.0(2)
O25 Mo12 O37 Mo9 -91.5(2)
O11 Mo12 O37 Mo9 -175.2(2)
O40 P1 O38 Mo2 179.5(3)
O39 P1 O38 Mo2 -59.5(5)
O37 P1 O38 Mo2 60.3(4)
O40 P1 O38 Mo1 57.5(5)
O39 P1 O38 Mo1 178.5(3)
O37 P1 O38 Mo1 -61.7(4)
O40 P1 O38 Mo3 -62.2(4)
O39 P1 O38 Mo3 58.9(4)
O37 P1 O38 Mo3 178.6(3)
O31 Mo2 O38 P1 -171.8(11)
O1 Mo2 O38 P1 42.3(4)
O16 Mo2 O38 P1 133.2(4)
O8 Mo2 O38 P1 -132.9(4)
O34 Mo2 O38 P1 -44.8(4)
O31 Mo2 O38 Mo1 -35.0(13)
O1 Mo2 O38 Mo1 179.1(2)
O16 Mo2 O38 Mo1 -90.0(2)
O8 Mo2 O38 Mo1 3.9(2)
O34 Mo2 O38 Mo1 92.0(2)
O31 Mo2 O38 Mo3 54.4(13)
O1 Mo2 O38 Mo3 -91.6(2)
O16 Mo2 O38 Mo3 -0.67(18)
O8 Mo2 O38 Mo3 93.3(2)
O34 Mo2 O38 Mo3 -178.65(19)
O22 Mo1 O38 P1 173.6(13)
O13 Mo1 O38 P1 -39.8(4)
O29 Mo1 O38 P1 -134.6(5)
O8 Mo1 O38 P1 132.1(5)
O26 Mo1 O38 P1 45.9(4)
O22 Mo1 O38 Mo2 37.6(14)
O13 Mo1 O38 Mo2 -175.8(3)
O29 Mo1 O38 Mo2 89.4(2)
O8 Mo1 O38 Mo2 -3.9(2)
O26 Mo1 O38 Mo2 -90.1(2)
O22 Mo1 O38 Mo3 -51.9(14)
O13 Mo1 O38 Mo3 94.8(2)
O29 Mo1 O38 Mo3 0.0(2)
O8 Mo1 O38 Mo3 -93.3(2)
O26 Mo1 O38 Mo3 -179.6(2)
O20 Mo3 O38 P1 177.3(10)
O14 Mo3 O38 P1 44.5(3)
O28 Mo3 O38 P1 -45.0(4)
O29 Mo3 O38 P1 135.5(4)
O16 Mo3 O38 P1 -133.2(4)
O20 Mo3 O38 Mo2 -48.8(11)
O14 Mo3 O38 Mo2 178.38(19)
O28 Mo3 O38 Mo2 88.8(2)
O29 Mo3 O38 Mo2 -90.6(2)
O16 Mo3 O38 Mo2 0.65(17)
O20 Mo3 O38 Mo1 41.9(11)
O14 Mo3 O38 Mo1 -91.0(2)
O28 Mo3 O38 Mo1 179.5(2)
O29 Mo3 O38 Mo1 0.0(2)
O16 Mo3 O38 Mo1 91.3(2)
O40 P1 O39 Mo11 -60.0(5)
O37 P1 O39 Mo11 60.3(5)
O38 P1 O39 Mo11 179.6(3)
O40 P1 O39 Mo8 178.2(3)
O37 P1 O39 Mo8 -61.5(5)
O38 P1 O39 Mo8 57.8(5)
O40 P1 O39 Mo7 59.1(4)
O37 P1 O39 Mo7 179.3(3)
O38 P1 O39 Mo7 -61.3(4)
O23 Mo11 O39 P1 179.6(14)
O25 Mo11 O39 P1 -43.2(4)
O35 Mo11 O39 P1 45.6(4)
O32 Mo11 O39 P1 -134.3(5)
O27 Mo11 O39 P1 134.1(5)
O23 Mo11 O39 Mo8 -43.3(16)
O25 Mo11 O39 Mo8 94.0(2)
O35 Mo11 O39 Mo8 -177.2(2)
O32 Mo11 O39 Mo8 2.8(2)
O27 Mo11 O39 Mo8 -88.7(2)
O23 Mo11 O39 Mo7 45.7(16)
O25 Mo11 O39 Mo7 -177.0(2)
O35 Mo11 O39 Mo7 -88.2(2)
O32 Mo11 O39 Mo7 91.8(2)
O27 Mo11 O39 Mo7 0.3(2)
O33 Mo8 O39 P1 173(2)
O9 Mo8 O39 P1 -129.7(4)
O32 Mo8 O39 P1 133.9(5)
O1 Mo8 O39 P1 -38.5(4)
O3 Mo8 O39 P1 44.8(4)
O33 Mo8 O39 Mo11 36(2)
O9 Mo8 O39 Mo11 93.5(2)
O32 Mo8 O39 Mo11 -2.9(2)
O1 Mo8 O39 Mo11 -175.3(2)
O3 Mo8 O39 Mo11 -91.9(2)
O33 Mo8 O39 Mo7 -54(2)
O9 Mo8 O39 Mo7 4.18(19)
O32 Mo8 O39 Mo7 -92.2(2)
O1 Mo8 O39 Mo7 95.4(2)
O3 Mo8 O39 Mo7 178.7(2)
O24 Mo7 O39 P1 168.2(12)
O17 Mo7 O39 P1 -41.4(4)
O27 Mo7 O39 P1 -135.5(4)
O28 Mo7 O39 P1 48.7(4)
O9 Mo7 O39 P1 131.8(4)
O24 Mo7 O39 Mo11 -56.5(13)
O17 Mo7 O39 Mo11 93.9(2)
O27 Mo7 O39 Mo11 -0.3(2)
O28 Mo7 O39 Mo11 -176.0(2)
O9 Mo7 O39 Mo11 -93.0(2)
O24 Mo7 O39 Mo8 32.5(13)
O17 Mo7 O39 Mo8 -177.1(2)
O27 Mo7 O39 Mo8 88.7(2)
O28 Mo7 O39 Mo8 -87.0(2)
O9 Mo7 O39 Mo8 -3.96(18)
O39 P1 O40 Mo10 58.4(5)
O37 P1 O40 Mo10 -61.6(4)
O38 P1 O40 Mo10 179.8(3)
O39 P1 O40 Mo5 178.9(3)
O37 P1 O40 Mo5 58.9(4)
O38 P1 O40 Mo5 -59.7(5)
O39 P1 O40 Mo6 -62.3(4)
O37 P1 O40 Mo6 177.6(3)
O38 P1 O40 Mo6 59.1(4)
O5 Mo10 O40 P1 -170.7(13)
O11 Mo10 O40 P1 43.3(4)
O15 Mo10 O40 P1 135.4(4)
O12 Mo10 O40 P1 -130.9(4)
O35 Mo10 O40 P1 -43.8(4)
O5 Mo10 O40 Mo5 53.3(14)
O11 Mo10 O40 Mo5 -92.6(2)
O15 Mo10 O40 Mo5 -0.5(2)
O12 Mo10 O40 Mo5 93.1(2)
O35 Mo10 O40 Mo5 -179.7(3)
O5 Mo10 O40 Mo6 -35.1(14)
O11 Mo10 O40 Mo6 179.0(2)
O15 Mo10 O40 Mo6 -88.9(2)
O12 Mo10 O40 Mo6 4.7(2)
O35 Mo10 O40 Mo6 91.9(2)
O6 Mo5 O40 P1 -177.6(15)
O7 Mo5 O40 P1 -45.5(4)
O13 Mo5 O40 P1 43.0(4)
O18 Mo5 O40 P1 134.0(4)
O15 Mo5 O40 P1 -134.9(5)
O6 Mo5 O40 Mo10 -42.1(17)
O7 Mo5 O40 Mo10 90.0(2)
O13 Mo5 O40 Mo10 178.5(3)
O18 Mo5 O40 Mo10 -90.6(2)
O15 Mo5 O40 Mo10 0.5(2)
O6 Mo5 O40 Mo6 47.9(16)
O7 Mo5 O40 Mo6 -180.0(2)
O13 Mo5 O40 Mo6 -91.5(2)
O18 Mo5 O40 Mo6 -0.52(19)
O15 Mo5 O40 Mo6 90.5(2)
O4 Mo6 O40 P1 174.9(10)
O14 Mo6 O40 P1 -39.9(3)
O18 Mo6 O40 P1 -134.4(4)
O12 Mo6 O40 P1 130.9(4)
O17 Mo6 O40 P1 44.7(3)
O4 Mo6 O40 Mo10 39.3(11)
O14 Mo6 O40 Mo10 -175.5(2)
O18 Mo6 O40 Mo10 90.0(2)
O12 Mo6 O40 Mo10 -4.7(2)
O17 Mo6 O40 Mo10 -90.9(2)
O4 Mo6 O40 Mo5 -50.1(11)
O14 Mo6 O40 Mo5 95.0(2)
O18 Mo6 O40 Mo5 0.5(2)
O12 Mo6 O40 Mo5 -94.2(2)
O17 Mo6 O40 Mo5 179.6(2)
